data_1510921
loop_
_publ_author_name
'Nikelski, T.'
'Schleid, T.'

_publ_section_title
;
 Zwei Cer(III)-Chlorid-Oxoborate im Vergleich: Ce3 Cl3 (B O3)2 und Ce Cl
 (B O2)2
;
_journal_name_full 'Zeitschrift fuer Anorganische und Allgemeine Chemie'
_journal_page_first 2200
_journal_page_last 2205
_journal_paper_doi 10.1002/zaac.200300208
_journal_volume 629
_journal_year 2003
_chemical_formula_sum 'B2 Ce Cl O4'
_chemical_name_systematic 'Ce Cl (B O2)2'
_space_group_IT_number 2
_symmetry_space_group_name_Hall '-P 1'
_symmetry_space_group_name_H-M 'P -1'
_cell_angle_alpha 82.152
_cell_angle_beta 89.206
_cell_angle_gamma 72.048
_cell_formula_units_Z 2
_cell_length_a 4.2174
_cell_length_b 6.5763
_cell_length_c 8.1221
_cell_volume 212.196
_citation_journal_id_ASTM ZAACAB
_cod_data_source_file boron_45.cif
_cod_data_source_block B2Ce1Cl1O4
_cod_original_cell_volume 212.1961
_cod_original_formula_sum 'B2 Ce1 Cl1 O4'
_cod_database_code 1510921

loop_
_symmetry_equiv_pos_as_xyz
x,y,z
-x,-y,-z

loop_
_atom_site_label
_atom_site_type_symbol
_atom_site_fract_x
_atom_site_fract_y
_atom_site_fract_z
_atom_site_occupancy
_atom_site_U_iso_or_equiv
Ce1 Ce+3 0.21114 0.03249 0.22181 1 0.0
B1 B+3 0.4408 0.435 0.1949 1 0.0
O2 O-2 0.8346 0.8483 0.0807 1 0.0
O1 O-2 0.6331 0.2357 0.2106 1 0.0
O3 O-2 0.5192 0.6263 0.1823 1 0.0
B2 B+3 0.8354 0.6489 0.1497 1 0.0
O4 O-2 0.097 0.4624 0.1772 1 0.0
Cl1 Cl-1 0.8532 0.7973 0.4572 1 0.0
